data_4100053
loop_
_publ_author_name
'Yamashita, Makoto'
'Yamamoto, Yohsuke'
'Akiba, Kin-ya'
'Hashizume, Daisuke'
'Iwasaki, Fujiko'
'Takagi, Nozomi'
'Nagase, Shigeru'

_publ_section_title
;
 Syntheses and Structures of Hypervalent Pentacoordinate Carbon and Boron
 Compounds Bearing an Anthracene Skeleton -- Elucidation of Hypervalent
 Interaction Based on X-ray Analysis and DFT Calculation
;
_journal_coden_ASTM JACSAT
_journal_issue 12
_journal_name_full 'Journal of the American Chemical Society'
_journal_page_first 4354
_journal_page_last 4371
_journal_paper_doi 10.1021/ja0438011
_journal_volume 127
_journal_year 2005
_chemical_formula_sum 'C19 H20 B2 F7 O4'
_chemical_formula_weight 466.97
_space_group_IT_number 14
_symmetry_cell_setting monoclinic
_symmetry_space_group_name_Hall '-P 2ybc'
_symmetry_space_group_name_H-M 'P 1 21/c 1'
_cell_angle_alpha 90
_cell_angle_beta 107.81(2)
_cell_angle_gamma 90
_cell_formula_units_Z 4
_cell_length_a 10.981(2)
_cell_length_b 14.701(4)
_cell_length_c 13.430(3)
_cell_measurement_temperature 273.2
_cell_volume 2064.2(8)
_cod_depositor_comments
;
 Updated bibliographic information.

 Antanas Vaitkus,
 2019-10-01
;
_cod_original_sg_symbol_H-M 'P 21/c'
_cod_original_formula_sum 'C19 H20 B2 F7 O4 '
_cod_database_code 4100053

loop_
_symmetry_equiv_pos_as_xyz
x,y,z
-x,1/2+y,1/2-z
-x,-y,-z
x,1/2-y,1/2+z

loop_
_atom_site_label
_atom_site_fract_x
_atom_site_fract_y
_atom_site_fract_z
_atom_site_U_iso_or_equiv
_atom_site_thermal_displace_type
_atom_site_calc_flag
_atom_site_calc_attached_atom
_atom_site_occupancy
_atom_site_refinement_flags
F(1) 0.184(1) 0.0196(7) 0.619(1) 0.149(5) Uani d . 1.00 .
F(2) 0.289(1) 0.1427(6) 0.6181(9) 0.123(4) Uani d . 1.00 .
F(3) 0.374(2) 0.046(1) 0.7382(8) 0.182(6) Uani d . 1.00 .
F(4) 0.220(1) -0.0225(7) 0.4078(8) 0.126(4) Uani d . 1.00 .
F(5) 0.2778(9) -0.1366(5) 0.5192(7) 0.094(3) Uani d . 1.00 .
F(6) 0.4191(10) -0.0789(8) 0.4456(9) 0.135(5) Uani d . 1.00 .
F(7) 0.3690(9) 0.0069(6) 0.5714(7) 0.098(3) Uani d . 1.00 .
O(1) 0.2477(7) 0.2821(5) 0.4078(6) 0.056(2) Uani d . 1.00 .
O(2) -0.2118(7) 0.3101(5) 0.3358(6) 0.060(3) Uani d . 1.00 .
O(3) 0.0118(7) 0.3560(4) 0.2813(5) 0.046(2) Uani d . 1.00 .
O(4) 0.0020(7) 0.2146(4) 0.3309(6) 0.047(2) Uani d . 1.00 .
C(1) 0.275(1) 0.3290(7) 0.4991(9) 0.050(3) Uani d . 1.00 .
C(2) 0.394(1) 0.3465(8) 0.562(1) 0.063(4) Uani d . 1.00 .
C(3) 0.410(1) 0.3951(8) 0.6547(9) 0.058(4) Uani d . 1.00 .
C(4) 0.308(1) 0.4246(7) 0.6835(9) 0.063(4) Uani d . 1.00 .
C(5) -0.157(1) 0.4409(8) 0.6208(9) 0.057(4) Uani d . 1.00 .
C(6) -0.277(1) 0.4269(7) 0.557(1) 0.062(4) Uani d . 1.00 .
C(7) -0.300(1) 0.3819(8) 0.4614(10) 0.059(4) Uani d . 1.00 .
C(8) -0.200(1) 0.3555(7) 0.4275(8) 0.047(3) Uani d . 1.00 .
C(9) 0.0378(10) 0.3403(6) 0.4597(8) 0.041(3) Uani d . 1.00 .
C(10) 0.076(1) 0.4323(7) 0.6491(9) 0.051(3) Uani d . 1.00 .
C(11) 0.163(1) 0.3556(7) 0.5242(8) 0.049(3) Uani d . 1.00 .
C(12) 0.183(1) 0.4057(7) 0.6202(8) 0.049(3) Uani d . 1.00 .
C(13) -0.047(1) 0.4141(6) 0.5878(9) 0.051(4) Uani d . 1.00 .
C(14) -0.0706(10) 0.3688(6) 0.4902(8) 0.042(3) Uani d . 1.00 .
C(15) 0.351(1) 0.251(1) 0.372(1) 0.080(5) Uani d . 1.00 .
C(16) -0.335(1) 0.2810(10) 0.271(1) 0.073(4) Uani d . 1.00 .
C(17) -0.003(1) 0.3199(7) 0.1745(9) 0.055(4) Uani d . 1.00 .
C(18) 0.004(1) 0.1481(7) 0.4120(9) 0.061(4) Uani d . 1.00 .
C(19) 0.017(1) 0.3005(7) 0.3543(8) 0.047(3) Uani d . 1.00 .
B(1) 0.300(2) 0.055(1) 0.642(1) 0.084(7) Uani d . 1.00 .
B(2) 0.320(2) -0.058(1) 0.486(1) 0.067(5) Uani d . 1.00 .
H(1) 0.4655 0.3297 0.5421 0.0664 Uiso calc . 1.00 .
H(2) 0.4964 0.4078 0.7009 0.0731 Uiso calc . 1.00 .
H(3) 0.3201 0.4581 0.7483 0.0787 Uiso calc . 1.00 .
H(4) -0.1419 0.4679 0.6865 0.0697 Uiso calc . 1.00 .
H(5) -0.3460 0.4493 0.5801 0.0706 Uiso calc . 1.00 .
H(6) -0.3848 0.3685 0.4204 0.0719 Uiso calc . 1.00 .
H(7) 0.0904 0.4655 0.7124 0.0614 Uiso calc . 1.00 .
H(8) 0.3195 0.2167 0.3118 0.0824 Uiso calc . 1.00 .
H(9) 0.4047 0.2108 0.4274 0.0824 Uiso calc . 1.00 .
H(10) 0.4001 0.3001 0.3647 0.0824 Uiso calc . 1.00 .
H(11) -0.3255 0.2478 0.2138 0.0964 Uiso calc . 1.00 .
H(12) -0.3891 0.3287 0.2532 0.0964 Uiso calc . 1.00 .
H(13) -0.3659 0.2375 0.3142 0.0964 Uiso calc . 1.00 .
H(14) -0.0038 0.3700 0.1282 0.0673 Uiso calc . 1.00 .
H(15) -0.0853 0.2902 0.1488 0.0673 Uiso calc . 1.00 .
H(16) 0.0616 0.2794 0.1745 0.0673 Uiso calc . 1.00 .
H(17) 0.0850 0.1527 0.4664 0.0744 Uiso calc . 1.00 .
H(18) -0.0063 0.0897 0.3841 0.0744 Uiso calc . 1.00 .
H(19) -0.0619 0.1626 0.4416 0.0744 Uiso calc . 1.00 .
